data_4312875
loop_
_publ_author_name
'F. Benetollo'
'Gabriella Bombieri'
'L. Calabi'
'S. Aime'
'M. Botta'

_publ_contact_author
;
      Bombieri Gabriella
      Istituto Chimica Farmaceutica
      Viale Abruzzi 42
      20131 Milano
      Italy
;
_publ_contact_author_email gabriella.bombieri@unimi.it
_publ_contact_author_fax '++39 02 50317565'
_publ_contact_author_phone '++39 02 50317516'
_publ_section_title
;
 Structural Variations Across the Lanthanide Series of Macrocyclic DOTA
 Complexes: Insights into the Design of Contrast Agents for Magnetic
 Resonance Imaging
;
_journal_name_full 'Inorganic Chemistry'
_journal_page_first 148
_journal_page_last 157
_journal_paper_doi 10.1021/ic025790n
_journal_volume 42
_journal_year 2003
_chemical_formula_moiety Na[Pr(DOTA)(H~2~O)]^.^4H~2~O
_chemical_formula_sum 'C16 H34 N4 Na O13 Pr'
_chemical_formula_weight 654.37
_chemical_name_systematic
; 
 ? 
;
_space_group_IT_number 2
_symmetry_cell_setting triclinic
_symmetry_space_group_name_Hall '-P 1'
_symmetry_space_group_name_H-M 'P -1'
_atom_sites_solution_hydrogens geom
_atom_sites_solution_primary direct
_atom_sites_solution_secondary difmap
_audit_creation_method SHELXL-97
_cell_angle_alpha 82.74(3)
_cell_angle_beta 84.93(3)
_cell_angle_gamma 80.98(2)
_cell_formula_units_Z 2
_cell_length_a 8.715(2)
_cell_length_b 9.188(2)
_cell_length_c 15.880(5)
_cell_measurement_temperature 293(2)
_cell_volume 1242.7(6)
_computing_structure_refinement 'SHELXL-97 (Sheldrick, 1997)'
_computing_structure_solution 'SHELXS-97 (Sheldrick, 1990)'
_diffrn_ambient_temperature 293(2)
_diffrn_measured_fraction_theta_full 0.953
_diffrn_measured_fraction_theta_max 0.953
_diffrn_radiation_monochromator graphite
_diffrn_radiation_source 'fine-focus sealed tube'
_diffrn_radiation_type MoK\a
_diffrn_radiation_wavelength 0.71073
_diffrn_reflns_av_R_equivalents 0.0098
_diffrn_reflns_av_sigmaI/netI 0.0210
_diffrn_reflns_limit_h_max 10
_diffrn_reflns_limit_h_min -10
_diffrn_reflns_limit_k_max 11
_diffrn_reflns_limit_k_min -11
_diffrn_reflns_limit_l_max 19
_diffrn_reflns_limit_l_min 0
_diffrn_reflns_number 4844
_diffrn_reflns_theta_full 26.00
_diffrn_reflns_theta_max 26.00
_diffrn_reflns_theta_min 3.03
_exptl_absorpt_coefficient_mu 2.047
_exptl_crystal_density_diffrn 1.749
_exptl_crystal_density_method 'not measured'
_exptl_crystal_F_000 664
_refine_diff_density_max 0.521
_refine_diff_density_min -0.387
_refine_diff_density_rms 0.076
_refine_ls_extinction_coef 0.0018(4)
_refine_ls_extinction_expression Fc^*^=kFc[1+0.001xFc^2^\l^3^/sin(2\q)]^-1/4^
_refine_ls_extinction_method SHELXL
_refine_ls_goodness_of_fit_ref 1.179
_refine_ls_hydrogen_treatment mixed
_refine_ls_matrix_type full
_refine_ls_number_parameters 453
_refine_ls_number_reflns 4668
_refine_ls_number_restraints 0
_refine_ls_restrained_S_all 1.179
_refine_ls_R_factor_all 0.0248
_refine_ls_R_factor_gt 0.0248
_refine_ls_shift/su_max 1.382
_refine_ls_shift/su_mean 0.018
_refine_ls_structure_factor_coef Fsqd
_refine_ls_weighting_details 'w=1/[\s^2^(Fo^2^)+(0.0000P)^2^+3.3058P] where P=(Fo^2^+2Fc^2^)/3'
_refine_ls_weighting_scheme calc
_refine_ls_wR_factor_gt 0.0620
_refine_ls_wR_factor_ref 0.0620
_reflns_number_gt 4668
_reflns_number_total 4668
_reflns_threshold_expression >2sigma(I)
_cod_data_source_file ic025790n_s1_2.cif
_cod_data_source_block pr-dota
_cod_depositor_comments
;
The following automatic conversions were performed:

'_refine_ls_weighting_scheme' value 'calc
w=1/[\s^2^(Fo^2^)+(0.0000P)^2^+3.3058P] where P=(Fo^2^+2Fc^2^)/3' was
changed to 'calc'. New tag '_refine_ls_weighting_details' was
created. The value of the new tag was set to
'w=1/[\s^2^(Fo^2^)+(0.0000P)^2^+3.3058P] where P=(Fo^2^+2Fc^2^)/3'.

Automatic conversion script
Id: cif_fix_values 3143 2015-03-26 13:38:13Z robertas 
;
_cod_original_cell_volume 1242.7(7)
_cod_database_code 4312875

loop_
_symmetry_equiv_pos_as_xyz
'x, y, z'
'-x, -y, -z'

loop_
_atom_site_label
_atom_site_type_symbol
_atom_site_fract_x
_atom_site_fract_y
_atom_site_fract_z
_atom_site_U_iso_or_equiv
_atom_site_adp_type
_atom_site_occupancy
_atom_site_calc_flag
_atom_site_refinement_flags
_atom_site_disorder_assembly
_atom_site_disorder_group
Pr Pr 0.58343(2) 0.252911(19) 0.308831(11) 0.02111(7) Uani 1 d . . .
Na Na 0.63128(19) 0.17725(19) 0.59955(10) 0.0429(4) Uani 1 d . . .
O1B O 0.6862(3) 0.1616(3) 0.44677(15) 0.0323(5) Uani 1 d . . .
O4B O 0.5346(3) 0.4928(3) 0.36410(17) 0.0329(5) Uani 1 d . . .
O7B O 0.3611(3) 0.3362(3) 0.22488(16) 0.0350(6) Uani 1 d . . .
O10B O 0.5003(3) 0.0124(3) 0.30940(15) 0.0316(5) Uani 1 d . . .
O10A O 0.3836(4) -0.1340(3) 0.24391(18) 0.0457(7) Uani 1 d . . .
N1 N 0.8492(3) 0.0553(3) 0.30432(17) 0.0261(6) Uani 1 d . . .
N4 N 0.8412(3) 0.3817(3) 0.31901(18) 0.0272(6) Uani 1 d . . .
N7 N 0.6334(3) 0.4549(3) 0.17397(17) 0.0272(6) Uani 1 d . . .
N10 N 0.6434(3) 0.1310(3) 0.15799(18) 0.0281(6) Uani 1 d . . .
O1A O 0.8055(3) -0.0170(3) 0.53546(15) 0.0356(6) Uani 1 d . . .
O4A O 0.6072(3) 0.6738(3) 0.42465(17) 0.0406(6) Uani 1 d . . .
O7A O 0.2411(3) 0.4726(3) 0.11789(19) 0.0470(7) Uani 1 d . . .
C1 C 0.8546(4) -0.0381(4) 0.3877(2) 0.0314(7) Uani 1 d . . .
H10 H 0.792(5) -0.114(5) 0.387(3) 0.034(10) Uiso 1 d . . .
H11 H 0.962(5) -0.081(4) 0.399(3) 0.035(10) Uiso 1 d . . .
C1A C 0.7793(4) 0.0418(4) 0.4622(2) 0.0282(7) Uani 1 d . . .
C2 C 0.9872(4) 0.1346(4) 0.2883(2) 0.0322(8) Uani 1 d . . .
H20 H 0.993(4) 0.170(4) 0.229(3) 0.027(9) Uiso 1 d . . .
H21 H 1.080(6) 0.064(5) 0.300(3) 0.051(13) Uiso 1 d . . .
C3 C 0.9772(4) 0.2657(4) 0.3391(2) 0.0312(7) Uani 1 d . . .
H30 H 0.969(5) 0.230(4) 0.398(3) 0.032(10) Uiso 1 d . . .
H31 H 1.074(5) 0.308(4) 0.327(2) 0.029(10) Uiso 1 d . . .
C4A C 0.6360(4) 0.5547(4) 0.3925(2) 0.0297(7) Uani 1 d . . .
C4 C 0.8028(5) 0.4760(4) 0.3891(3) 0.0337(8) Uani 1 d . . .
H40 H 0.813(5) 0.419(5) 0.439(3) 0.035(11) Uiso 1 d . . .
H41 H 0.875(5) 0.545(5) 0.385(3) 0.043(12) Uiso 1 d . . .
C5 C 0.8791(4) 0.4749(4) 0.2381(2) 0.0327(8) Uani 1 d . . .
H50 H 0.937(4) 0.408(4) 0.200(2) 0.016(8) Uiso 1 d . . .
H51 H 0.943(5) 0.551(5) 0.249(3) 0.040(11) Uiso 1 d . . .
C6 C 0.7364(4) 0.5575(4) 0.1951(2) 0.0328(8) Uani 1 d . . .
H60 H 0.778(4) 0.612(4) 0.145(2) 0.024(9) Uiso 1 d . . .
H61 H 0.675(4) 0.630(4) 0.232(2) 0.022(9) Uiso 1 d . . .
C7 C 0.4785(4) 0.5392(4) 0.1543(3) 0.0335(8) Uani 1 d . . .
H70 H 0.490(5) 0.587(5) 0.096(3) 0.040(11) Uiso 1 d . . .
H71 H 0.454(4) 0.609(4) 0.194(3) 0.030(10) Uiso 1 d . . .
C7A C 0.3495(4) 0.4420(4) 0.1658(2) 0.0320(8) Uani 1 d . . .
C8 C 0.7059(5) 0.3804(4) 0.0987(2) 0.0344(8) Uani 1 d . . .
H80 H 0.816(5) 0.351(4) 0.111(2) 0.028(9) Uiso 1 d . . .
H81 H 0.701(5) 0.451(5) 0.050(3) 0.033(10) Uiso 1 d . . .
C9 C 0.6304(5) 0.2492(4) 0.0836(2) 0.0322(8) Uani 1 d . . .
H90 H 0.515(4) 0.278(3) 0.0735(19) 0.010(7) Uiso 1 d . . .
H91 H 0.683(5) 0.206(5) 0.030(3) 0.039(11) Uiso 1 d . . .
C10A C 0.4668(4) -0.0360(4) 0.2427(2) 0.0301(7) Uani 1 d . . .
C10 C 0.5235(5) 0.0345(5) 0.1564(2) 0.0351(8) Uani 1 d . . .
H100 H 0.436(5) 0.089(5) 0.135(3) 0.039(11) Uiso 1 d . . .
H101 H 0.556(5) -0.039(5) 0.120(3) 0.041(11) Uiso 1 d . . .
C11 C 0.8018(4) 0.0432(4) 0.1527(2) 0.0333(8) Uani 1 d . . .
H111 H 0.808(5) -0.025(5) 0.109(3) 0.042(11) Uiso 1 d . . .
H110 H 0.872(4) 0.110(4) 0.133(2) 0.021(9) Uiso 1 d . . .
C12 C 0.8481(5) -0.0433(4) 0.2365(2) 0.0325(8) Uani 1 d . . .
H121 H 0.951(5) -0.102(4) 0.227(3) 0.035(10) Uiso 1 d . . .
H120 H 0.770(5) -0.111(5) 0.257(3) 0.037(11) Uiso 1 d . . .
OW1 O 0.3482(3) 0.2610(3) 0.41450(18) 0.0348(6) Uani 1 d . . .
H102 H 0.297(6) 0.200(5) 0.425(3) 0.042(14) Uiso 1 d . . .
H103 H 0.356(6) 0.281(6) 0.458(4) 0.060(17) Uiso 1 d . . .
OW2 O 0.2140(7) 0.6323(6) 0.3787(4) 0.0859(15) Uani 1 d . . .
H200 H 0.297(11) 0.583(10) 0.369(6) 0.12(3) Uiso 1 d . . .
H201 H 0.169(15) 0.621(15) 0.348(9) 0.20(7) Uiso 1 d . . .
OW3 O 0.2026(5) -0.0701(6) 0.1001(3) 0.0643(10) Uani 1 d . . .
H300 H 0.183(8) 0.004(7) 0.094(4) 0.07(2) Uiso 1 d . . .
H301 H 0.248(7) -0.098(7) 0.142(4) 0.07(2) Uiso 1 d . . .
OW4 O 0.0258(4) 0.7205(5) 0.0754(3) 0.0562(9) Uani 1 d . . .
H400 H 0.083(7) 0.650(7) 0.082(4) 0.064(19) Uiso 1 d . . .
H401 H 0.068(7) 0.779(7) 0.073(4) 0.057(19) Uiso 1 d . . .
OW5 O 0.1287(7) 0.2339(5) 0.0703(3) 0.0870(14) Uani 1 d . . .
H500 H 0.211(4) 0.229(3) 0.029(2) 0.000(7) Uiso 1 d . . .
H501 H 0.113(11) 0.262(10) 0.012(6) 0.14(3) Uiso 1 d . . .

loop_
_atom_site_aniso_label
_atom_site_aniso_U_11
_atom_site_aniso_U_22
_atom_site_aniso_U_33
_atom_site_aniso_U_23
_atom_site_aniso_U_13
_atom_site_aniso_U_12
Pr 0.02211(10) 0.02234(10) 0.01860(10) -0.00177(6) -0.00330(6) -0.00186(6)
Na 0.0414(9) 0.0488(9) 0.0350(8) 0.0000(7) 0.0012(7) -0.0019(7)
O1B 0.0347(13) 0.0378(14) 0.0215(12) -0.0014(10) -0.0035(10) 0.0026(11)
O4B 0.0286(12) 0.0307(13) 0.0408(14) -0.0114(11) -0.0026(10) -0.0026(10)
O7B 0.0297(13) 0.0423(15) 0.0313(13) 0.0059(11) -0.0068(10) -0.0053(11)
O10B 0.0399(14) 0.0300(12) 0.0268(12) -0.0051(10) -0.0022(10) -0.0092(10)
O10A 0.0646(19) 0.0442(16) 0.0353(15) -0.0045(12) -0.0078(13) -0.0275(14)
N1 0.0274(14) 0.0282(14) 0.0215(13) -0.0024(11) -0.0021(11) -0.0009(11)
N4 0.0247(14) 0.0297(15) 0.0272(14) -0.0024(11) -0.0039(11) -0.0038(11)
N7 0.0315(15) 0.0285(14) 0.0201(13) 0.0000(11) -0.0025(11) -0.0021(12)
N10 0.0310(15) 0.0283(15) 0.0241(14) -0.0033(11) -0.0021(11) -0.0016(12)
O1A 0.0389(14) 0.0410(14) 0.0245(12) 0.0056(11) -0.0067(10) -0.0033(11)
O4A 0.0502(16) 0.0328(14) 0.0404(15) -0.0154(12) -0.0082(12) 0.0005(12)
O7A 0.0428(16) 0.0484(17) 0.0497(17) 0.0038(13) -0.0261(14) -0.0014(13)
C1 0.0319(18) 0.0304(18) 0.0297(18) 0.0013(14) -0.0086(14) 0.0019(15)
C1A 0.0233(16) 0.0360(18) 0.0262(17) -0.0006(14) -0.0072(13) -0.0062(14)
C2 0.0259(17) 0.0356(19) 0.0333(19) -0.0040(15) -0.0010(14) 0.0007(15)
C3 0.0217(16) 0.0343(19) 0.037(2) -0.0017(15) -0.0059(14) -0.0016(14)
C4A 0.0375(19) 0.0290(17) 0.0228(16) -0.0012(13) -0.0027(14) -0.0070(14)
C4 0.0342(19) 0.0353(19) 0.034(2) -0.0084(16) -0.0076(15) -0.0073(16)
C5 0.0281(18) 0.0368(19) 0.0331(19) 0.0019(16) -0.0008(15) -0.0102(15)
C6 0.0360(19) 0.0296(18) 0.0323(19) 0.0042(15) -0.0014(15) -0.0104(15)
C7 0.0354(19) 0.0303(18) 0.0322(19) 0.0027(16) -0.0077(15) 0.0006(15)
C7A 0.0327(18) 0.0339(19) 0.0262(17) -0.0021(14) -0.0039(14) 0.0049(15)
C8 0.039(2) 0.038(2) 0.0237(17) -0.0006(15) 0.0039(15) -0.0068(16)
C9 0.039(2) 0.0334(19) 0.0221(16) -0.0017(14) -0.0005(14) -0.0009(15)
C10A 0.0316(18) 0.0274(17) 0.0318(18) -0.0052(14) -0.0046(14) -0.0029(14)
C10 0.043(2) 0.039(2) 0.0283(18) -0.0095(16) -0.0063(16) -0.0132(17)
C11 0.0350(19) 0.039(2) 0.0237(17) -0.0089(15) 0.0021(14) 0.0043(16)
C12 0.0356(19) 0.0298(18) 0.0311(18) -0.0122(15) -0.0043(15) 0.0064(15)
OW1 0.0347(14) 0.0445(16) 0.0281(14) -0.0061(12) 0.0011(11) -0.0149(12)
OW2 0.057(3) 0.077(3) 0.124(4) -0.032(3) 0.020(3) -0.007(2)
OW3 0.068(3) 0.061(3) 0.069(3) -0.011(2) -0.028(2) -0.010(2)
OW4 0.046(2) 0.046(2) 0.074(3) -0.0002(18) -0.0121(17) -0.0024(18)
OW5 0.106(4) 0.075(3) 0.087(3) 0.004(3) -0.034(3) -0.030(3)

loop_
_atom_type_symbol
_atom_type_description
_atom_type_scat_dispersion_real
_atom_type_scat_dispersion_imag
_atom_type_scat_source
Pr Pr -0.2180 2.8214 'International Tables Vol C Tables 4.2.6.8 and 6.1.1.4'
Na Na 0.0362 0.0249 'International Tables Vol C Tables 4.2.6.8 and 6.1.1.4'
N N 0.0061 0.0033 'International Tables Vol C Tables 4.2.6.8 and 6.1.1.4'
O O 0.0106 0.0060 'International Tables Vol C Tables 4.2.6.8 and 6.1.1.4'
C C 0.0033 0.0016 'International Tables Vol C Tables 4.2.6.8 and 6.1.1.4'
H H 0.0000 0.0000 'International Tables Vol C Tables 4.2.6.8 and 6.1.1.4'

loop_
_geom_angle_atom_site_label_1
_geom_angle_atom_site_label_2
_geom_angle_atom_site_label_3
_geom_angle
_geom_angle_site_symmetry_1
_geom_angle_site_symmetry_3
_geom_angle_publ_flag
O7B Pr O10B 82.75(9) . . ?
O7B Pr O4B 87.72(9) . . ?
O10B Pr O4B 146.83(8) . . ?
O7B Pr O1B 149.09(9) . . ?
O10B Pr O1B 87.51(9) . . ?
O4B Pr O1B 84.58(9) . . ?
O7B Pr OW1 74.59(9) . . ?
O10B Pr OW1 76.26(10) . . ?
O4B Pr OW1 70.58(10) . . ?
O1B Pr OW1 74.62(9) . . ?
O7B Pr N7 65.46(9) . . ?
O10B Pr N7 128.19(9) . . ?
O4B Pr N7 74.35(9) . . ?
O1B Pr N7 139.31(9) . . ?
OW1 Pr N7 127.00(9) . . ?
O7B Pr N1 138.53(9) . . ?
O10B Pr N1 74.50(9) . . ?
O4B Pr N1 129.11(8) . . ?
O1B Pr N1 64.68(8) . . ?
OW1 Pr N1 130.15(9) . . ?
N7 Pr N1 102.80(9) . . ?
O7B Pr N4 129.93(9) . . ?
O10B Pr N4 141.86(9) . . ?
O4B Pr N4 64.72(8) . . ?
O1B Pr N4 72.46(9) . . ?
OW1 Pr N4 125.93(10) . . ?
N7 Pr N4 67.13(9) . . ?
N1 Pr N4 67.67(9) . . ?
O7B Pr N10 72.18(9) . . ?
O10B Pr N10 64.77(9) . . ?
O4B Pr N10 141.00(9) . . ?
O1B Pr N10 128.94(8) . . ?
OW1 Pr N10 130.99(10) . . ?
N7 Pr N10 66.97(9) . . ?
N1 Pr N10 66.85(9) . . ?
N4 Pr N10 103.03(9) . . ?
O4A Na O1A 138.77(11) 2_666 . ?
O4A Na OW2 99.64(17) 2_666 2_666 ?
O1A Na OW2 107.36(15) . 2_666 ?
O4A Na O1B 90.93(11) 2_666 . ?
O1A Na O1B 54.05(9) . . ?
OW2 Na O1B 101.17(17) 2_666 . ?
O4A Na O10A 101.33(12) 2_666 2_656 ?
O1A Na O10A 112.08(11) . 2_656 ?
OW2 Na O10A 83.39(18) 2_666 2_656 ?
O1B Na O10A 166.09(12) . 2_656 ?
O4A Na O10B 91.26(11) 2_666 2_656 ?
O1A Na O10B 90.01(10) . 2_656 ?
OW2 Na O10B 136.59(18) 2_666 2_656 ?
O1B Na O10B 120.68(11) . 2_656 ?
O10A Na O10B 53.23(9) 2_656 2_656 ?
O4A Na C1A 115.90(11) 2_666 . ?
O1A Na C1A 26.69(9) . . ?
OW2 Na C1A 105.93(15) 2_666 . ?
O1B Na C1A 27.36(9) . . ?
O10A Na C1A 138.76(12) 2_656 . ?
O10B Na C1A 106.56(11) 2_656 . ?
O4A Na C10A 95.78(12) 2_666 2_656 ?
O1A Na C10A 103.52(11) . 2_656 ?
OW2 Na C10A 109.63(18) 2_666 2_656 ?
O1B Na C10A 146.79(12) . 2_656 ?
O10A Na C10A 26.25(10) 2_656 2_656 ?
O10B Na C10A 27.04(9) 2_656 2_656 ?
C1A Na C10A 126.73(12) . 2_656 ?
O4A Na C4A 20.67(9) 2_666 2_666 ?
O1A Na C4A 156.74(11) . 2_666 ?
OW2 Na C4A 81.16(16) 2_666 2_666 ?
O1B Na C4A 103.54(10) . 2_666 ?
O10A Na C4A 90.10(11) 2_656 2_666 ?
O10B Na C4A 98.43(10) 2_656 2_666 ?
C1A Na C4A 130.67(11) . 2_666 ?
C10A Na C4A 93.38(11) 2_656 2_666 ?
C1A O1B Pr 124.8(2) . . ?
C1A O1B Na 90.4(2) . . ?
Pr O1B Na 142.36(11) . . ?
C4A O4B Pr 125.3(2) . . ?
C7A O7B Pr 126.2(2) . . ?
C10A O10B Pr 123.3(2) . . ?
C10A O10B Na 90.7(2) . 2_656 ?
Pr O10B Na 142.73(11) . 2_656 ?
C10A O10A Na 92.2(2) . 2_656 ?
C1 N1 C2 110.5(3) . . ?
C1 N1 C12 108.3(3) . . ?
C2 N1 C12 109.8(3) . . ?
C1 N1 Pr 107.7(2) . . ?
C2 N1 Pr 110.2(2) . . ?
C12 N1 Pr 110.3(2) . . ?
C4 N4 C5 109.8(3) . . ?
C4 N4 C3 110.0(3) . . ?
C5 N4 C3 109.5(3) . . ?
C4 N4 Pr 105.8(2) . . ?
C5 N4 Pr 111.4(2) . . ?
C3 N4 Pr 110.2(2) . . ?
C6 N7 C7 109.8(3) . . ?
C6 N7 C8 109.2(3) . . ?
C7 N7 C8 109.8(3) . . ?
C6 N7 Pr 110.6(2) . . ?
C7 N7 Pr 106.5(2) . . ?
C8 N7 Pr 110.9(2) . . ?
C10 N10 C11 110.5(3) . . ?
C10 N10 C9 109.5(3) . . ?
C11 N10 C9 108.8(3) . . ?
C10 N10 Pr 105.9(2) . . ?
C11 N10 Pr 111.2(2) . . ?
C9 N10 Pr 110.9(2) . . ?
C1A O1A Na 92.3(2) . . ?
C4A O4A Na 117.9(2) . 2_666 ?
N1 C1 C1A 114.2(3) . . ?
N1 C1 H10 108(2) . . ?
C1A C1 H10 103(2) . . ?
N1 C1 H11 110(2) . . ?
C1A C1 H11 110(2) . . ?
H10 C1 H11 111(3) . . ?
O1A C1A O1B 123.2(3) . . ?
O1A C1A C1 118.3(3) . . ?
O1B C1A C1 118.3(3) . . ?
O1A C1A Na 60.96(19) . . ?
O1B C1A Na 62.24(18) . . ?
C1 C1A Na 177.1(3) . . ?
N1 C2 C3 113.6(3) . . ?
N1 C2 H20 107(2) . . ?
C3 C2 H20 109(2) . . ?
N1 C2 H21 109(3) . . ?
C3 C2 H21 111(3) . . ?
H20 C2 H21 109(4) . . ?
N4 C3 C2 112.5(3) . . ?
N4 C3 H30 109(2) . . ?
C2 C3 H30 108(2) . . ?
N4 C3 H31 110(2) . . ?
C2 C3 H31 108(2) . . ?
H30 C3 H31 108(3) . . ?
O4A C4A O4B 124.3(3) . . ?
O4A C4A C4 118.1(3) . . ?
O4B C4A C4 117.5(3) . . ?
O4A C4A Na 41.45(18) . 2_666 ?
O4B C4A Na 84.2(2) . 2_666 ?
C4 C4A Na 156.6(2) . 2_666 ?
N4 C4 C4A 113.6(3) . . ?
N4 C4 H40 109(3) . . ?
C4A C4 H40 106(3) . . ?
N4 C4 H41 109(3) . . ?
C4A C4 H41 111(3) . . ?
H40 C4 H41 107(4) . . ?
N4 C5 C6 113.7(3) . . ?
N4 C5 H50 106(2) . . ?
C6 C5 H50 109(2) . . ?
N4 C5 H51 110(2) . . ?
C6 C5 H51 107(2) . . ?
H50 C5 H51 111(3) . . ?
N7 C6 C5 112.0(3) . . ?
N7 C6 H60 112(2) . . ?
C5 C6 H60 105(2) . . ?
N7 C6 H61 109(2) . . ?
C5 C6 H61 111(2) . . ?
H60 C6 H61 108(3) . . ?
N7 C7 C7A 113.0(3) . . ?
N7 C7 H70 107(2) . . ?
C7A C7 H70 112(2) . . ?
N7 C7 H71 106(2) . . ?
C7A C7 H71 107(2) . . ?
H70 C7 H71 112(3) . . ?
O7A C7A O7B 124.8(4) . . ?
O7A C7A C7 118.7(3) . . ?
O7B C7A C7 116.6(3) . . ?
N7 C8 C9 113.6(3) . . ?
N7 C8 H80 104(2) . . ?
C9 C8 H80 112(2) . . ?
N7 C8 H81 109(2) . . ?
C9 C8 H81 110(2) . . ?
H80 C8 H81 108(3) . . ?
N10 C9 C8 111.3(3) . . ?
N10 C9 H90 107.5(18) . . ?
C8 C9 H90 112.4(18) . . ?
N10 C9 H91 109(2) . . ?
C8 C9 H91 109(2) . . ?
H90 C9 H91 107(3) . . ?
O10A C10A O10B 123.5(3) . . ?
O10A C10A C10 117.4(3) . . ?
O10B C10A C10 118.9(3) . . ?
O10A C10A Na 61.5(2) . 2_656 ?
O10B C10A Na 62.27(19) . 2_656 ?
C10 C10A Na 177.6(3) . 2_656 ?
N10 C10 C10A 115.3(3) . . ?
N10 C10 H100 110(3) . . ?
C10A C10 H100 104(3) . . ?
N10 C10 H101 111(3) . . ?
C10A C10 H101 110(3) . . ?
H100 C10 H101 105(4) . . ?
N10 C11 C12 113.4(3) . . ?
N10 C11 H111 109(2) . . ?
C12 C11 H111 110(3) . . ?
N10 C11 H110 107(2) . . ?
C12 C11 H110 111(2) . . ?
H111 C11 H110 106(3) . . ?
N1 C12 C11 112.3(3) . . ?
N1 C12 H121 111(2) . . ?
C11 C12 H121 108(2) . . ?
N1 C12 H120 107(2) . . ?
C11 C12 H120 109(2) . . ?
H121 C12 H120 110(3) . . ?
Pr OW1 H102 125(4) . . ?
Pr OW1 H103 118(4) . . ?
H102 OW1 H103 101(5) . . ?
Na OW2 H200 85(6) 2_666 . ?
Na OW2 H201 136(10) 2_666 . ?
H200 OW2 H201 105(10) . . ?
H300 OW3 H301 113(7) . . ?
H400 OW4 H401 107(6) . . ?
H500 OW5 H501 58(6) . . ?

loop_
_geom_bond_atom_site_label_1
_geom_bond_atom_site_label_2
_geom_bond_distance
_geom_bond_site_symmetry_2
_geom_bond_publ_flag
Pr O7B 2.419(3) . ?
Pr O10B 2.429(2) . ?
Pr O4B 2.437(2) . ?
Pr O1B 2.439(2) . ?
Pr OW1 2.529(3) . ?
Pr N7 2.703(3) . ?
Pr N1 2.711(3) . ?
Pr N4 2.724(3) . ?
Pr N10 2.746(3) . ?
Na O4A 2.336(3) 2_666 ?
Na O1A 2.422(3) . ?
Na OW2 2.444(6) 2_666 ?
Na O1B 2.449(3) . ?
Na O10A 2.462(3) 2_656 ?
Na O10B 2.478(3) 2_656 ?
Na C1A 2.767(4) . ?
Na C10A 2.799(4) 2_656 ?
Na C4A 3.120(4) 2_666 ?
O1B C1A 1.272(4) . ?
O4B C4A 1.266(4) . ?
O7B C7A 1.262(4) . ?
O10B C10A 1.273(4) . ?
O10B Na 2.478(3) 2_656 ?
O10A C10A 1.239(4) . ?
O10A Na 2.462(3) 2_656 ?
N1 C1 1.484(4) . ?
N1 C2 1.489(5) . ?
N1 C12 1.494(4) . ?
N4 C4 1.480(5) . ?
N4 C5 1.493(4) . ?
N4 C3 1.493(4) . ?
N7 C6 1.485(5) . ?
N7 C7 1.485(4) . ?
N7 C8 1.495(4) . ?
N10 C10 1.475(5) . ?
N10 C11 1.487(4) . ?
N10 C9 1.500(4) . ?
O1A C1A 1.244(4) . ?
O4A C4A 1.246(4) . ?
O4A Na 2.336(3) 2_666 ?
O7A C7A 1.241(4) . ?
C1 C1A 1.516(5) . ?
C1 H10 0.95(4) . ?
C1 H11 0.98(4) . ?
C2 C3 1.520(5) . ?
C2 H20 0.96(4) . ?
C2 H21 0.97(5) . ?
C3 H30 0.95(4) . ?
C3 H31 0.98(4) . ?
C4A C4 1.519(5) . ?
C4A Na 3.120(4) 2_666 ?
C4 H40 0.90(4) . ?
C4 H41 0.95(5) . ?
C5 C6 1.521(5) . ?
C5 H50 0.97(4) . ?
C5 H51 1.00(4) . ?
C6 H60 0.96(4) . ?
C6 H61 1.00(4) . ?
C7 C7A 1.527(5) . ?
C7 H70 0.98(4) . ?
C7 H71 0.94(4) . ?
C8 C9 1.515(5) . ?
C8 H80 0.99(4) . ?
C8 H81 0.94(4) . ?
C9 H90 1.02(3) . ?
C9 H91 1.02(4) . ?
C10A C10 1.516(5) . ?
C10A Na 2.799(4) 2_656 ?
C10 H100 0.92(4) . ?
C10 H101 0.95(5) . ?
C11 C12 1.513(5) . ?
C11 H111 0.99(4) . ?
C11 H110 0.94(4) . ?
C12 H121 0.98(4) . ?
C12 H120 1.00(4) . ?
OW1 H102 0.76(5) . ?
OW1 H103 0.75(6) . ?
OW2 Na 2.444(6) 2_666 ?
OW2 H200 0.80(9) . ?
OW2 H201 0.67(13) . ?
OW3 H300 0.67(6) . ?
OW3 H301 0.80(7) . ?
OW4 H400 0.76(6) . ?
OW4 H401 0.70(6) . ?
OW5 H500 0.94(3) . ?
OW5 H501 0.94(9) . ?
